data_7209836
loop_
_publ_author_name
'Majumder, Mridul'
'Buckton, Graham'
'Rawlinson-Malone, Clare F.'
'Williams, Adrian C.'
'Spillman, Mark J.'
'Pidcock, Elna'
'Shankland, Kenneth'

_publ_section_title
;
 Application of hydrogen-bond propensity calculations to an
 indomethacin--nicotinamide (1&#x2009;:&#x2009;1) co-crystal
;
_journal_issue 20
_journal_name_full CrystEngComm
_journal_page_first 4041
_journal_paper_doi 10.1039/c3ce40367j
_journal_volume 15
_journal_year 2013
_chemical_formula_moiety 'C19 H16 Cl N O4, C6 H6 N2 O'
_chemical_formula_sum 'C25 H22 Cl N3 O5'
_chemical_formula_weight 479.91
_chemical_melting_point 396
_chemical_name_common 'Indomethacin Nicotinamide (1/1)'
_chemical_name_systematic
;
2-[1-(4-Chlorobenzoyl)-5-methoxy-2-methyl-1H-indol-3-yl]acetic acid
Pyridine-3-carboxamide (1/1)
;
_space_group_IT_number 14
_symmetry_cell_setting monoclinic
_symmetry_Int_Tables_number 14
_symmetry_space_group_name_Hall '-P 2ybc'
_symmetry_space_group_name_H-M 'P 1 21/c 1'
_cell_angle_alpha 90
_cell_angle_beta 97.311(2)
_cell_angle_gamma 90
_cell_formula_units_Z 4
_cell_length_a 17.1980(8)
_cell_length_b 5.0156(2)
_cell_length_c 27.3815(15)
_cell_measurement_temperature 293
_cell_volume 2342.68(19)
_diffrn_ambient_temperature 293
_diffrn_measurement_device_type
;
Bruker AXS D8 Advance X-ray powder diffractometer
;
_diffrn_radiation_type 'Cu K\a~1~'
_diffrn_radiation_wavelength 1.54056
_exptl_crystal_colour off-white
_exptl_crystal_density_diffrn 1.361
_exptl_crystal_description 'Polycrystalline powder'
_pd_proc_ls_prof_wR_factor 2.91
_cod_data_source_file c3ce40367j.txt
_cod_data_source_block IND-NIC
_cod_depositor_comments
;
The following automatic conversions were performed:

'_symmetry_cell_setting' value 'Monoclinic' changed to 'monoclinic'
according to /home/saulius/struct/CIF-dictionaries/cif_core.dic
dictionary named 'cif_core.dic' version 2.4.2 from 2011-04-26.

Automatic conversion script
Id: cif_fix_values 1891 2012-01-12 08:04:46Z andrius 
;
_cod_original_sg_symbol_H-M 'P 21/c'
_cod_database_code 7209836

loop_
_symmetry_equiv_pos_site_id
_symmetry_equiv_pos_as_xyz
1 x,y,z
2 -x,1/2+y,1/2-z
3 -x,-y,-z
4 x,1/2-y,1/2+z

loop_
_atom_site_label
_atom_site_type_symbol
_atom_site_thermal_displace_type
_atom_site_fract_x
_atom_site_fract_y
_atom_site_fract_z
_atom_site_occupancy
_atom_site_U_iso_or_equiv
Cl1 Cl Uiso 0.8323(3) -0.0745(8) 0.62615(11) 1 0.0632
O1 O Uiso 0.9702(2) 0.0455(10) 0.86229(14) 1 0.0632
O2 O Uiso 0.8250(3) 0.8396(9) 1.02890(14) 1 0.0632
O3 O Uiso 0.5487(3) 0.3320(11) 0.9356(2) 1 0.0632
O4 O Uiso 0.5883(3) 0.3552(14) 0.86113(18) 1 0.0632
N1 N Uiso 0.84379(17) 0.1492(7) 0.87305(10) 1 0.0632
C1 C Uiso 0.77127(18) 0.0142(7) 0.87274(11) 1 0.0632
C2 C Uiso 0.73197(16) 0.1235(7) 0.90792(12) 1 0.0632
C3 C Uiso 0.78055(16) 0.3265(7) 0.93319(10) 1 0.0632
C4 C Uiso 0.76876(18) 0.4914(7) 0.97317(11) 1 0.0632
C5 C Uiso 0.8276(2) 0.6671(8) 0.99019(12) 1 0.0632
C6 C Uiso 0.89743(19) 0.6761(8) 0.96862(14) 1 0.0632
C7 C Uiso 0.90965(16) 0.5128(7) 0.92953(13) 1 0.0632
C8 C Uiso 0.84972(15) 0.3405(7) 0.91144(10) 1 0.0632
C9 C Uiso 0.9025(2) 0.0763(7) 0.84404(11) 1 0.0632
C10 C Uiso 0.88220(14) 0.0203(5) 0.79048(11) 1 0.0632
C11 C Uiso 0.9265(2) -0.1564(8) 0.76609(12) 1 0.0632
C12 C Uiso 0.9116(2) -0.1878(9) 0.71546(12) 1 0.0632
C13 C Uiso 0.85063(17) -0.0437(6) 0.68989(11) 1 0.0632
C14 C Uiso 0.8054(2) 0.1299(9) 0.71364(13) 1 0.0632
C15 C Uiso 0.8220(2) 0.1647(9) 0.76386(12) 1 0.0632
C16 C Uiso 0.7449(2) -0.1963(7) 0.83600(14) 1 0.0632
C17 C Uiso 0.65281(17) 0.0508(8) 0.92043(17) 1 0.0632
C18 C Uiso 0.59329(17) 0.2598(8) 0.90233(16) 1 0.0632
C19 C Uiso 0.8884(5) 1.024(2) 1.0390(4) 1 0.0632
O5 O Uiso 0.6103(4) 0.7823(13) 0.73298(17) 1 0.0632
N2 N Uiso 0.5519(3) 0.2149(12) 0.5958(2) 1 0.0632
N3 N Uiso 0.5926(4) 0.3497(14) 0.75178(18) 1 0.0632
C20 C Uiso 0.5532(3) 0.2759(11) 0.6435(2) 1 0.0632
C21 C Uiso 0.60060(14) 0.4738(9) 0.66694(15) 1 0.0632
C22 C Uiso 0.6491(3) 0.6126(13) 0.63914(16) 1 0.0632
C23 C Uiso 0.6484(4) 0.5534(16) 0.58996(16) 1 0.0632
C24 C Uiso 0.5989(3) 0.3541(14) 0.56986(16) 1 0.0632
C25 C Uiso 0.6018(2) 0.5453(11) 0.72025(15) 1 0.0632
H1 H Uiso 0.5151(3) 0.4596(12) 0.9221(3) 1 0.0758
H2 H Uiso 0.7217(2) 0.4818(8) 0.98791(12) 1 0.0758
H3 H Uiso 0.9374(2) 0.7978(8) 0.98121(17) 1 0.0758
H4 H Uiso 0.95746(17) 0.5186(8) 0.91558(16) 1 0.0758
H5 H Uiso 0.9672(3) -0.2562(12) 0.78432(14) 1 0.0758
H6 H Uiso 0.9424(3) -0.3054(13) 0.69865(15) 1 0.0758
H7 H Uiso 0.7634(3) 0.2244(13) 0.69557(15) 1 0.0758
H8 H Uiso 0.7922(3) 0.2875(13) 0.78032(15) 1 0.0758
H9 H Uiso 0.6887(2) -0.2286(8) 0.83590(17) 1 0.0758
H10 H Uiso 0.7740(2) -0.3612(7) 0.84462(14) 1 0.0758
H11 H Uiso 0.7548(3) -0.1376(8) 0.80319(12) 1 0.0758
H12 H Uiso 0.6554(2) 0.0314(11) 0.95664(18) 1 0.0758
H13 H Uiso 0.6372(2) -0.1236(8) 0.9054(3) 1 0.0758
H14 H Uiso 0.8947(10) 1.124(3) 1.0090(5) 1 0.0758
H15 H Uiso 0.9369(3) 0.926(4) 1.0500(6) 1 0.0758
H16 H Uiso 0.8772(8) 1.1479(17) 1.0649(4) 1 0.0758
H17 H Uiso 0.5199(4) 0.1788(14) 0.6623(3) 1 0.0758
H18 H Uiso 0.6828(4) 0.7482(16) 0.6539(2) 1 0.0758
H19 H Uiso 0.6811(5) 0.647(2) 0.57038(19) 1 0.0758
H20 H Uiso 0.5982(4) 0.3137(17) 0.53592(16) 1 0.0758
H21 H Uiso 0.5924(5) 0.3858(16) 0.78322(18) 1 0.0758
H22 H Uiso 0.5867(6) 0.1844(13) 0.7412(2) 1 0.0758

loop_
_geom_angle_atom_site_label_1
_geom_angle_atom_site_label_2
_geom_angle_atom_site_label_3
_geom_angle
C5 O2 C19 117.3(5)
C18 O3 H1 108.0(7)
C1 N1 C9 124.4(3)
C8 N1 C9 127.2(3)
C1 N1 C8 107.9(3)
C20 N2 C24 117.5(5)
C25 N3 H21 119.9(9)
C25 N3 H22 120.0(6)
H21 N3 H22 120.1(10)
C2 C1 C16 128.9(3)
N1 C1 C16 122.3(3)
N1 C1 C2 108.6(3)
C1 C2 C3 108.4(3)
C1 C2 C17 127.9(3)
C3 C2 C17 123.7(3)
C2 C3 C4 131.2(3)
C4 C3 C8 121.1(3)
C2 C3 C8 107.7(3)
C3 C4 C5 117.8(3)
O2 C5 C6 114.7(4)
C4 C5 C6 120.6(3)
O2 C5 C4 124.7(4)
C5 C6 C7 121.9(3)
C6 C7 C8 117.7(3)
N1 C8 C7 131.8(3)
C3 C8 C7 120.9(3)
N1 C8 C3 107.3(3)
O1 C9 C10 118.2(3)
O1 C9 N1 121.2(3)
N1 C9 C10 120.6(3)
C11 C10 C15 119.7(3)
C9 C10 C15 118.9(3)
C9 C10 C11 121.2(3)
C10 C11 C12 120.6(3)
C11 C12 C13 118.5(3)
Cl1 C13 C12 119.3(3)
Cl1 C13 C14 119.1(3)
C12 C13 C14 121.6(3)
C13 C14 C15 119.4(3)
C10 C15 C14 120.1(3)
C2 C17 C18 110.9(3)
O3 C18 O4 123.7(5)
O3 C18 C17 113.4(4)
O4 C18 C17 122.9(4)
C5 C4 H2 121.2(4)
C3 C4 H2 121.0(4)
C7 C6 H3 119.1(4)
C5 C6 H3 119.1(4)
C6 C7 H4 121.1(4)
C8 C7 H4 121.1(4)
C12 C11 H5 119.7(4)
C10 C11 H5 119.7(4)
C11 C12 H6 120.8(4)
C13 C12 H6 120.7(4)
C15 C14 H7 120.3(5)
C13 C14 H7 120.4(4)
C10 C15 H8 119.9(4)
C14 C15 H8 119.9(5)
C1 C16 H10 109.5(4)
H10 C16 H11 109.3(5)
H9 C16 H10 109.6(5)
H9 C16 H11 109.5(5)
C1 C16 H9 109.6(4)
C1 C16 H11 109.4(4)
C18 C17 H13 110.0(4)
C2 C17 H13 109.2(4)
C18 C17 H12 109.9(4)
C2 C17 H12 109.1(4)
H12 C17 H13 107.7(7)
O2 C19 H15 109.4(13)
H15 C19 H16 109.4(16)
O2 C19 H14 109.4(13)
O2 C19 H16 109.6(11)
H14 C19 H15 109.5(16)
H14 C19 H16 109.6(14)
N2 C20 C21 123.4(5)
C20 C21 C22 117.7(4)
C20 C21 C25 123.7(4)
C22 C21 C25 118.7(4)
C21 C22 C23 119.8(5)
C22 C23 C24 118.3(6)
N2 C24 C23 123.3(5)
O5 C25 N3 122.9(5)
O5 C25 C21 119.2(4)
N3 C25 C21 117.9(5)
N2 C20 H17 118.3(7)
C21 C20 H17 118.3(7)
C21 C22 H18 120.2(6)
C23 C22 H18 120.0(7)
C22 C23 H19 120.9(8)
C24 C23 H19 120.8(6)
N2 C24 H20 118.3(8)
C23 C24 H20 118.3(7)

loop_
_geom_bond_atom_site_label_1
_geom_bond_atom_site_label_2
_geom_bond_distance
Cl1 C13 1.741(4)
O1 C9 1.217(5)
O2 C5 1.373(5)
O2 C19 1.430(11)
O3 C18 1.314(7)
O4 C18 1.218(7)
O3 H1 0.909(8)
O5 C25 1.242(8)
N1 C8 1.417(4)
N1 C9 1.410(4)
N1 C1 1.418(4)
N2 C24 1.338(8)
N2 C20 1.339(8)
N3 C25 1.330(8)
N3 H22 0.880(9)
N3 H21 0.880(7)
C1 C16 1.489(5)
C1 C2 1.361(4)
C2 C3 1.438(5)
C2 C17 1.491(4)
C3 C4 1.407(4)
C3 C8 1.398(4)
C4 C5 1.378(5)
C5 C6 1.405(5)
C6 C7 1.385(5)
C7 C8 1.387(4)
C9 C10 1.490(4)
C10 C11 1.393(4)
C10 C15 1.391(5)
C11 C12 1.386(5)
C12 C13 1.388(5)
C13 C14 1.384(5)
C14 C15 1.380(5)
C17 C18 1.504(5)
C4 H2 0.951(5)
C6 H3 0.951(5)
C7 H4 0.950(4)
C11 H5 0.949(6)
C12 H6 0.950(7)
C14 H7 0.949(7)
C15 H8 0.951(7)
C16 H10 0.980(5)
C16 H9 0.980(5)
C16 H11 0.981(5)
C17 H12 0.992(7)
C17 H13 0.989(6)
C19 H16 0.980(15)
C19 H15 0.982(15)
C19 H14 0.980(18)
C20 C21 1.389(7)
C21 C22 1.386(6)
C21 C25 1.501(6)
C22 C23 1.378(6)
C23 C24 1.381(9)
C20 H17 0.951(9)
C22 H18 0.950(9)
C23 H19 0.949(10)
C24 H20 0.950(6)

loop_
_geom_hbond_atom_site_label_D
_geom_hbond_atom_site_label_H
_geom_hbond_atom_site_label_A
_geom_hbond_distance_DH
_geom_hbond_distance_HA
_geom_hbond_distance_DA
_geom_hbond_angle_DHA
_geom_hbond_site_symmetry_A
O3 H1 N2 0.909(8) 1.750(8) 2.654(8) 172.3(8) 2_656
N3 H21 O4 0.880(7) 2.149(7) 3.005(7) 164.0(9) .
N3 H22 O5 0.880(9) 2.075(9) 2.915(10) 159.3(9) 1_545

loop_
_geom_torsion_atom_site_label_1
_geom_torsion_atom_site_label_2
_geom_torsion_atom_site_label_3
_geom_torsion_atom_site_label_4
_geom_torsion
C19 O2 C5 C4 -174.8(6)
C19 O2 C5 C6 6.5(7)
C8 N1 C1 C16 178.3(3)
C9 N1 C1 C16 -9.2(5)
C1 N1 C9 C10 47.6(5)
C8 N1 C9 C10 -141.4(3)
C1 N1 C8 C7 175.6(3)
C8 N1 C1 C2 2.5(4)
C9 N1 C1 C2 175.0(3)
C8 N1 C9 O1 42.0(6)
C9 N1 C8 C7 3.4(6)
C1 N1 C9 O1 -129.0(4)
C9 N1 C8 C3 -173.8(3)
C1 N1 C8 C3 -1.6(4)
C24 N2 C20 C21 -0.2(8)
C20 N2 C24 C23 0.6(9)
C16 C1 C2 C3 -177.8(3)
N1 C1 C2 C3 -2.3(4)
N1 C1 C2 C17 178.7(3)
C16 C1 C2 C17 3.2(6)
C17 C2 C3 C4 1.4(6)
C17 C2 C3 C8 -179.6(3)
C1 C2 C17 C18 -106.3(4)
C1 C2 C3 C8 1.3(4)
C1 C2 C3 C4 -177.7(3)
C3 C2 C17 C18 74.8(5)
C2 C3 C8 C7 -177.4(3)
C4 C3 C8 N1 179.3(3)
C4 C3 C8 C7 1.7(5)
C2 C3 C4 C5 178.9(3)
C8 C3 C4 C5 0.0(5)
C2 C3 C8 N1 0.3(4)
C3 C4 C5 O2 -179.7(4)
C3 C4 C5 C6 -1.1(5)
C4 C5 C6 C7 0.6(6)
O2 C5 C6 C7 179.3(4)
C5 C6 C7 C8 1.0(5)
C6 C7 C8 N1 -179.1(3)
C6 C7 C8 C3 -2.2(5)
O1 C9 C10 C11 25.4(5)
N1 C9 C10 C15 34.2(5)
N1 C9 C10 C11 -151.3(3)
O1 C9 C10 C15 -149.1(4)
C9 C10 C11 C12 -173.9(3)
C11 C10 C15 C14 1.1(5)
C9 C10 C15 C14 175.7(3)
C15 C10 C11 C12 0.6(5)
C10 C11 C12 C13 -1.3(6)
C11 C12 C13 C14 0.5(6)
C11 C12 C13 Cl1 178.6(3)
Cl1 C13 C14 C15 -177.0(3)
C12 C13 C14 C15 1.2(6)
C13 C14 C15 C10 -1.9(6)
C2 C17 C18 O4 46.1(6)
C2 C17 C18 O3 -132.6(4)
N2 C20 C21 C25 179.4(5)
N2 C20 C21 C22 -0.4(8)
C20 C21 C22 C23 0.6(8)
C20 C21 C25 O5 -143.6(5)
C20 C21 C25 N3 35.6(6)
C22 C21 C25 O5 36.2(6)
C22 C21 C25 N3 -144.7(5)
C25 C21 C22 C23 -179.2(5)
C21 C22 C23 C24 -0.3(9)
C22 C23 C24 N2 -0.3(10)
